data_1001468
loop_
_publ_author_name
'Benhamada, L'
'Grandin, A'
'Borel, M M'
'Leclaire, A'
'Raveau, B'

_publ_section_title
;
Synthesis and crystal structure of a new vanadium IV phosphate: NaVPO~5~
;
_journal_coden_ASTM CRAMED
_journal_name_full
;
Comptes Rendus Hebdomadaires des Seances de l'Academie des Sciences,
Serie 2 (1984-1993)
;
_journal_page_first 585
_journal_page_last 589
_journal_volume 314
_journal_year 1992
_chemical_formula_structural 'Na (V P O5)'
_chemical_formula_sum 'Na O5 P V'
_chemical_name_systematic 'Sodium vanadato(IV)phosphate'
_space_group_IT_number 4
_symmetry_cell_setting monoclinic
_symmetry_Int_Tables_number 4
_symmetry_space_group_name_Hall 'P 2yb'
_symmetry_space_group_name_H-M 'P 1 21 1'
_cell_angle_alpha 90
_cell_angle_beta 115.237(6)
_cell_angle_gamma 90
_cell_formula_units_Z 2
_cell_length_a 6.5296(4)
_cell_length_b 8.4643(7)
_cell_length_c 7.1228(6)
_cell_volume 356.1
_refine_ls_R_factor_all 0.035
_cod_database_code 1001468

loop_
_symmetry_equiv_pos_as_xyz
x,y,z
-x,1/2+y,-z

loop_
_atom_site_label
_atom_site_type_symbol
_atom_site_symmetry_multiplicity
_atom_site_Wyckoff_symbol
_atom_site_fract_x
_atom_site_fract_y
_atom_site_fract_z
_atom_site_occupancy
_atom_site_attached_hydrogens
_atom_site_calc_flag
V1 V4+ 2 a 0.7464(1) 0.2617(1) 0.0285(1) 1. 0 d
P1 P5+ 2 a 0.2495(2) 0.4344(1) 0.2487(2) 1. 0 d
Na1 Na1+ 2 a 0.2473(4) 0.4129(3) 0.7167(4) 1. 0 d
O1 O2- 2 a 0.7486(6) 0.1793(4) -0.2528(6) 1. 0 d
O2 O2- 2 a 0.8479(6) 0.0392(5) 0.1301(5) 1. 0 d
O3 O2- 2 a 0.0612(6) 0.3282(5) 0.0919(5) 1. 0 d
O4 O2- 2 a 0.6439(6) 0.4630(5) -0.1336(5) 1. 0 d
O5 O2- 2 a 0.4282(6) 0.1793(5) -0.1006(6) 1. 0 d

loop_
_atom_type_symbol
_atom_type_oxidation_number
V4+ 4.000
P5+ 5.000
Na1+ 1.000
O2- -2.000
